data_7209310
loop_
_publ_author_name
'Schaefer, H.'
'Savelsberg, G.'

_publ_section_title
;
 Darstellung und Kristallstruktur von Na2 Ag As und K Cu S
;
_journal_name_full
;
Zeitschrift fuer Naturforschung, Teil B. Anorganische Chemie, Organische
 Chemie (33,1978-41,1986)
;
_journal_page_first 711
_journal_page_last 713
_journal_volume 33
_journal_year 1978
_chemical_formula_sum 'Ag As Na2'
_chemical_name_systematic 'Na2 Ag As'
_space_group_IT_number 20
_symmetry_space_group_name_Hall 'C 2c 2'
_symmetry_space_group_name_H-M 'C 2 2 21'
_cell_angle_alpha 90
_cell_angle_beta 90
_cell_angle_gamma 90
_cell_formula_units_Z 4
_cell_length_a 8.79
_cell_length_b 7.36
_cell_length_c 5.59
_cell_volume 361.642
_citation_journal_id_ASTM ZNBAD2
_cod_data_source_file silver1-2_32.cif
_cod_data_source_block Ag1As1Na2
_cod_original_cell_volume 361.6417
_cod_original_formula_sum 'Ag1 As1 Na2'
_cod_database_code 7209310

loop_
_symmetry_equiv_pos_as_xyz
x,y,z
-x,-y,z+1/2
x,-y,-z
-x,y,-z+1/2
x+1/2,y+1/2,z
-x+1/2,-y+1/2,z+1/2
x+1/2,-y+1/2,-z
-x+1/2,y+1/2,-z+1/2

loop_
_atom_site_label
_atom_site_type_symbol
_atom_site_fract_x
_atom_site_fract_y
_atom_site_fract_z
_atom_site_occupancy
_atom_site_U_iso_or_equiv
Na1 Na+1 0.323 0.36 0.278 1 0.0
Ag1 Ag+1 0.5052 0 0 1 0.0
As1 As-3 0 0.2158 0.25 1 0.0
